data_7227365
loop_
_publ_author_name
'Sarmah, Kashyap Kumar'
'Boro, Kaveri'
'Arhangelskis, Mihails'
'Thakuria, Ranjit'

_publ_section_title
;
 Crystal structure landscape of ethenzamide: a physicochemical property
 study
;
_journal_issue 5
_journal_name_full CrystEngComm
_journal_page_first 826
_journal_paper_doi 10.1039/C6CE02057G
_journal_volume 19
_journal_year 2017
_chemical_formula_moiety 'C10 H10 O4, C9 H11 N O2'
_chemical_formula_sum 'C19 H21 N O6'
_chemical_formula_weight 359.37
_chemical_name_systematic 'Ethenzamide Ferulic acid'
_space_group_crystal_system orthorhombic
_space_group_IT_number 61
_space_group_name_Hall '-P 2ac 2ab'
_space_group_name_H-M_alt 'P b c a'
_symmetry_space_group_name_Hall '-P 2ac 2ab'
_symmetry_space_group_name_H-M 'P b c a'
_atom_sites_solution_hydrogens mixed
_audit_creation_method SHELXL-2016/6
_audit_update_record
;
2016-12-18 deposited with the CCDC.
2017-01-03 downloaded from the CCDC.
;
_cell_angle_alpha 90
_cell_angle_beta 90
_cell_angle_gamma 90
_cell_formula_units_Z 8
_cell_length_a 15.539(2)
_cell_length_b 7.4265(10)
_cell_length_c 31.796(4)
_cell_measurement_reflns_used 2486
_cell_measurement_temperature 296(2)
_cell_measurement_theta_max 20.96
_cell_measurement_theta_min 2.56
_cell_volume 3669.3(8)
_computing_cell_refinement 'Bruker SAINT'
_computing_data_collection 'Bruker APEX2'
_computing_data_reduction 'Bruker SAINT'
_computing_molecular_graphics 'Bruker SHELXTL'
_computing_publication_material 'Bruker SHELXTL'
_computing_structure_refinement 'SHELXL-2016/6 (Sheldrick, 2016)'
_computing_structure_solution 'SHELXL-2016/6 (Sheldrick, 2016)'
_diffrn_ambient_temperature 296(2)
_diffrn_measured_fraction_theta_full 0.997
_diffrn_measured_fraction_theta_max 0.995
_diffrn_measurement_device_type 'Bruker APEX-II CCD'
_diffrn_measurement_method '\f and \w scans'
_diffrn_radiation_type MoK\a
_diffrn_radiation_wavelength 0.71073
_diffrn_reflns_av_R_equivalents 0.0754
_diffrn_reflns_av_unetI/netI 0.0514
_diffrn_reflns_Laue_measured_fraction_full 0.997
_diffrn_reflns_Laue_measured_fraction_max 0.995
_diffrn_reflns_limit_h_max 19
_diffrn_reflns_limit_h_min -17
_diffrn_reflns_limit_k_max 9
_diffrn_reflns_limit_k_min -9
_diffrn_reflns_limit_l_max 39
_diffrn_reflns_limit_l_min -38
_diffrn_reflns_number 28799
_diffrn_reflns_point_group_measured_fraction_full 0.997
_diffrn_reflns_point_group_measured_fraction_max 0.995
_diffrn_reflns_theta_full 25.242
_diffrn_reflns_theta_max 26.437
_diffrn_reflns_theta_min 1.281
_diffrn_source 'fine-focus sealed tube'
_exptl_absorpt_coefficient_mu 0.097
_exptl_absorpt_correction_T_max 0.9923
_exptl_absorpt_correction_T_min 0.9742
_exptl_absorpt_correction_type multi-scan
_exptl_absorpt_process_details 'Bruker AXS SADABS program'
_exptl_crystal_colour colorless
_exptl_crystal_density_diffrn 1.301
_exptl_crystal_description needle
_exptl_crystal_F_000 1520
_exptl_crystal_size_max 0.270
_exptl_crystal_size_mid 0.100
_exptl_crystal_size_min 0.080
_refine_diff_density_max 0.177
_refine_diff_density_min -0.211
_refine_diff_density_rms 0.052
_refine_ls_extinction_method none
_refine_ls_goodness_of_fit_ref 1.072
_refine_ls_hydrogen_treatment mixed
_refine_ls_matrix_type full
_refine_ls_number_parameters 253
_refine_ls_number_reflns 3757
_refine_ls_number_restraints 0
_refine_ls_restrained_S_all 1.072
_refine_ls_R_factor_all 0.1115
_refine_ls_R_factor_gt 0.0511
_refine_ls_shift/su_max 0.000
_refine_ls_shift/su_mean 0.000
_refine_ls_structure_factor_coef Fsqd
_refine_ls_weighting_details 'w=1/[\s^2^(Fo^2^)+(0.0783P)^2^] where P=(Fo^2^+2Fc^2^)/3'
_refine_ls_weighting_scheme calc
_refine_ls_wR_factor_gt 0.1342
_refine_ls_wR_factor_ref 0.1617
_reflns_Friedel_coverage 0.000
_reflns_number_gt 2078
_reflns_number_total 3757
_reflns_threshold_expression 'I > 2\s(I)'
_cod_data_source_file c6ce02057g2.cif
_cod_data_source_block Ethenzamide-Ferulicacid
_cod_depositor_comments 'Adding full bibliography for 7227362--7227365.cif.'
_cod_original_cell_volume 3669.2(8)
_cod_database_code 7227365
_shelx_shelxl_version_number 2016/6
_shelx_space_group_comment
;
The symmetry employed for this shelxl refinement is uniquely defined
by the following loop, which should always be used as a source of
symmetry information in preference to the above space-group names.
They are only intended as comments.
;
_shelx_estimated_absorpt_t_min 0.974
_shelx_estimated_absorpt_t_max 0.992
_exptl_absorpt_special_details 'Sheldrick,G.M.,2015,University of gottingen'

loop_
_space_group_symop_operation_xyz
'x, y, z'
'x+1/2, -y+1/2, -z'
'-x, y+1/2, -z+1/2'
'-x+1/2, -y, z+1/2'
'-x, -y, -z'
'-x-1/2, y-1/2, z'
'x, -y-1/2, z-1/2'
'x-1/2, y, -z-1/2'

loop_
_atom_site_label
_atom_site_type_symbol
_atom_site_fract_x
_atom_site_fract_y
_atom_site_fract_z
_atom_site_U_iso_or_equiv
_atom_site_adp_type
_atom_site_occupancy
_atom_site_site_symmetry_order
_atom_site_calc_flag
_atom_site_refinement_flags_posn
_atom_site_refinement_flags_adp
C1 C 0.28318(14) 0.0948(3) 0.26490(7) 0.0419(5) Uani 1 1 d . .
C2 C 0.19297(15) 0.0921(3) 0.26440(8) 0.0463(6) Uani 1 1 d . .
C3 C 0.14931(17) 0.1479(3) 0.22874(8) 0.0567(7) Uani 1 1 d . .
H3 H 0.089469 0.146037 0.228342 0.068 Uiso 1 1 calc R U
C4 C 0.19369(19) 0.2057(3) 0.19401(9) 0.0613(7) Uani 1 1 d . .
H4 H 0.163551 0.242329 0.170233 0.074 Uiso 1 1 calc R U
C5 C 0.28176(18) 0.2104(3) 0.19387(8) 0.0567(7) Uani 1 1 d . .
H5 H 0.311705 0.250369 0.170328 0.068 Uiso 1 1 calc R U
C6 C 0.32497(16) 0.1546(3) 0.22929(7) 0.0507(6) Uani 1 1 d . .
H6 H 0.384810 0.157331 0.229220 0.061 Uiso 1 1 calc R U
C7 C 0.33835(15) 0.0374(3) 0.30074(7) 0.0451(6) Uani 1 1 d . .
C8 C 0.05958(16) 0.0359(4) 0.30168(10) 0.0689(8) Uani 1 1 d . .
H8A H 0.035336 -0.042093 0.280274 0.083 Uiso 1 1 calc R U
H8B H 0.038825 0.157430 0.296929 0.083 Uiso 1 1 calc R U
C9 C 0.03371(18) -0.0275(4) 0.34442(11) 0.0843(10) Uani 1 1 d . .
H9A H 0.051745 -0.150069 0.348161 0.126 Uiso 1 1 calc R U
H9B H -0.027706 -0.020038 0.347202 0.126 Uiso 1 1 calc R U
H9C H 0.060461 0.046912 0.365365 0.126 Uiso 1 1 calc R U
C10 C 0.73079(14) 0.8992(3) 0.44333(7) 0.0411(6) Uani 1 1 d . .
C11 C 0.71442(14) 0.8393(3) 0.48426(7) 0.0447(6) Uani 1 1 d . .
H11 H 0.657935 0.823922 0.493236 0.054 Uiso 1 1 calc R U
C12 C 0.78062(14) 0.8032(3) 0.51108(7) 0.0477(6) Uani 1 1 d . .
C13 C 0.86553(14) 0.8255(4) 0.49800(8) 0.0550(7) Uani 1 1 d . .
C14 C 0.88213(15) 0.8885(4) 0.45836(8) 0.0586(7) Uani 1 1 d . .
H14 H 0.938639 0.907157 0.449759 0.070 Uiso 1 1 calc R U
C15 C 0.81516(15) 0.9243(3) 0.43119(7) 0.0489(6) Uani 1 1 d . .
H15 H 0.827050 0.966031 0.404231 0.059 Uiso 1 1 calc R U
C16 C 0.66088(14) 0.9310(3) 0.41395(7) 0.0429(6) Uani 1 1 d . .
H16 H 0.675517 0.982338 0.388244 0.052 Uiso 1 1 calc R U
C17 C 0.57881(15) 0.8946(4) 0.42000(7) 0.0521(6) Uani 1 1 d . .
H17 H 0.563580 0.845411 0.445848 0.063 Uiso 1 1 calc R U
C18 C 0.51004(15) 0.9246(3) 0.38987(7) 0.0479(6) Uani 1 1 d . .
C19 C 0.68800(18) 0.7275(5) 0.56843(8) 0.0725(8) Uani 1 1 d . .
H19A H 0.659257 0.841740 0.566890 0.109 Uiso 1 1 calc R U
H19B H 0.691101 0.689257 0.597226 0.109 Uiso 1 1 calc R U
H19C H 0.656530 0.640114 0.552352 0.109 Uiso 1 1 calc R U
H1A H 0.251(2) -0.022(4) 0.3376(9) 0.080(10) Uiso 1 1 d . .
H3A H 0.488(2) 1.005(4) 0.3372(11) 0.104(11) Uiso 1 1 d . .
H6A H 0.915(3) 0.751(6) 0.5471(14) 0.136(17) Uiso 1 1 d . .
H1B H 0.3373(19) -0.048(4) 0.3579(9) 0.075(9) Uiso 1 1 d . .
N1 N 0.30316(17) -0.0174(4) 0.33606(7) 0.0663(7) Uani 1 1 d . .
O1 O 0.41786(10) 0.0416(3) 0.29703(5) 0.0630(5) Uani 1 1 d . .
O2 O 0.15198(10) 0.0318(2) 0.29979(5) 0.0575(5) Uani 1 1 d . .
O3 O 0.53478(11) 0.9863(3) 0.35308(6) 0.0642(6) Uani 1 1 d . .
O4 O 0.43481(10) 0.8915(3) 0.39771(5) 0.0654(6) Uani 1 1 d . .
O5 O 0.77233(11) 0.7444(3) 0.55190(5) 0.0652(5) Uani 1 1 d . .
O6 O 0.93221(12) 0.7894(3) 0.52427(8) 0.0875(8) Uani 1 1 d . .

loop_
_atom_site_aniso_label
_atom_site_aniso_U_11
_atom_site_aniso_U_22
_atom_site_aniso_U_33
_atom_site_aniso_U_23
_atom_site_aniso_U_13
_atom_site_aniso_U_12
C1 0.0441(13) 0.0397(12) 0.0418(13) -0.0046(11) -0.0067(10) 0.0013(10)
C2 0.0454(14) 0.0407(13) 0.0529(15) -0.0059(12) -0.0085(11) -0.0009(11)
C3 0.0528(15) 0.0511(15) 0.0662(18) -0.0074(14) -0.0211(13) 0.0062(12)
C4 0.079(2) 0.0490(16) 0.0560(17) -0.0010(13) -0.0229(15) 0.0055(14)
C5 0.0741(19) 0.0516(15) 0.0445(15) 0.0030(12) -0.0042(13) 0.0002(13)
C6 0.0543(15) 0.0501(14) 0.0479(15) -0.0004(12) -0.0048(12) 0.0018(11)
C7 0.0404(14) 0.0505(14) 0.0444(14) -0.0049(12) -0.0048(11) 0.0018(10)
C8 0.0385(14) 0.0742(19) 0.094(2) -0.0057(17) -0.0048(14) -0.0020(12)
C9 0.0538(18) 0.095(2) 0.104(3) -0.004(2) 0.0201(16) -0.0054(16)
C10 0.0438(13) 0.0381(12) 0.0415(14) 0.0028(11) -0.0043(10) -0.0005(10)
C11 0.0379(12) 0.0531(14) 0.0431(14) -0.0015(12) -0.0032(10) -0.0011(10)
C12 0.0490(14) 0.0553(16) 0.0386(14) 0.0054(12) -0.0045(10) -0.0011(11)
C13 0.0407(13) 0.0698(17) 0.0546(16) 0.0105(13) -0.0095(11) 0.0011(12)
C14 0.0373(13) 0.0728(18) 0.0657(18) 0.0151(15) 0.0001(12) -0.0038(12)
C15 0.0471(14) 0.0555(15) 0.0441(14) 0.0095(12) 0.0015(11) -0.0028(11)
C16 0.0464(14) 0.0454(13) 0.0370(13) 0.0031(11) -0.0020(10) -0.0016(10)
C17 0.0428(14) 0.0726(17) 0.0410(14) 0.0157(13) -0.0026(10) -0.0011(12)
C18 0.0402(14) 0.0606(16) 0.0428(15) 0.0071(12) -0.0004(10) 0.0009(11)
C19 0.068(2) 0.105(2) 0.0448(16) 0.0096(16) 0.0090(13) 0.0078(16)
N1 0.0404(14) 0.112(2) 0.0468(15) 0.0184(13) -0.0037(12) -0.0019(13)
O1 0.0401(10) 0.0969(14) 0.0520(11) 0.0132(10) -0.0049(8) 0.0022(9)
O2 0.0369(9) 0.0722(12) 0.0634(11) 0.0045(9) -0.0029(8) -0.0004(8)
O3 0.0397(10) 0.1033(15) 0.0496(11) 0.0258(10) -0.0051(8) -0.0062(9)
O4 0.0376(10) 0.1068(15) 0.0518(11) 0.0213(10) -0.0005(8) -0.0018(9)
O5 0.0543(11) 0.0942(14) 0.0470(11) 0.0156(10) -0.0059(8) 0.0021(9)
O6 0.0445(11) 0.142(2) 0.0762(16) 0.0422(15) -0.0178(10) -0.0032(11)

loop_
_atom_type_symbol
_atom_type_description
_atom_type_scat_dispersion_real
_atom_type_scat_dispersion_imag
_atom_type_scat_source
C C 0.0033 0.0016 'International Tables Vol C Tables 4.2.6.8 and 6.1.1.4'
H H 0.0000 0.0000 'International Tables Vol C Tables 4.2.6.8 and 6.1.1.4'
N N 0.0061 0.0033 'International Tables Vol C Tables 4.2.6.8 and 6.1.1.4'
O O 0.0106 0.0060 'International Tables Vol C Tables 4.2.6.8 and 6.1.1.4'

loop_
_geom_angle_atom_site_label_1
_geom_angle_atom_site_label_2
_geom_angle_atom_site_label_3
_geom_angle
C6 C1 C2 117.8(2)
C6 C1 C7 116.7(2)
C2 C1 C7 125.5(2)
O2 C2 C3 122.9(2)
O2 C2 C1 117.4(2)
C3 C2 C1 119.7(2)
C4 C3 C2 120.5(3)
C4 C3 H3 119.8
C2 C3 H3 119.8
C5 C4 C3 120.9(2)
C5 C4 H4 119.6
C3 C4 H4 119.6
C4 C5 C6 118.5(2)
C4 C5 H5 120.7
C6 C5 H5 120.7
C5 C6 C1 122.7(2)
C5 C6 H6 118.7
C1 C6 H6 118.7
O1 C7 N1 120.2(2)
O1 C7 C1 119.6(2)
N1 C7 C1 120.2(2)
O2 C8 C9 107.5(2)
O2 C8 H8A 110.2
C9 C8 H8A 110.2
O2 C8 H8B 110.2
C9 C8 H8B 110.2
H8A C8 H8B 108.5
C8 C9 H9A 109.5
C8 C9 H9B 109.5
H9A C9 H9B 109.5
C8 C9 H9C 109.5
H9A C9 H9C 109.5
H9B C9 H9C 109.5
C15 C10 C11 118.4(2)
C15 C10 C16 120.6(2)
C11 C10 C16 121.0(2)
C12 C11 C10 120.5(2)
C12 C11 H11 119.8
C10 C11 H11 119.8
C11 C12 O5 125.6(2)
C11 C12 C13 120.3(2)
O5 C12 C13 114.1(2)
O6 C13 C14 119.3(2)
O6 C13 C12 121.0(2)
C14 C13 C12 119.6(2)
C13 C14 C15 120.0(2)
C13 C14 H14 120.0
C15 C14 H14 120.0
C14 C15 C10 121.1(2)
C14 C15 H15 119.5
C10 C15 H15 119.5
C17 C16 C10 126.6(2)
C17 C16 H16 116.7
C10 C16 H16 116.7
C16 C17 C18 125.7(2)
C16 C17 H17 117.1
C18 C17 H17 117.1
O4 C18 O3 122.2(2)
O4 C18 C17 122.6(2)
O3 C18 C17 115.2(2)
O5 C19 H19A 109.5
O5 C19 H19B 109.5
H19A C19 H19B 109.5
O5 C19 H19C 109.5
H19A C19 H19C 109.5
H19B C19 H19C 109.5
C7 N1 H1A 119(2)
C7 N1 H1B 119.4(18)
H1A N1 H1B 122(3)
C2 O2 C8 119.5(2)
C18 O3 H3A 109(2)
C12 O5 C19 117.67(19)
C13 O6 H6A 111(3)

loop_
_geom_bond_atom_site_label_1
_geom_bond_atom_site_label_2
_geom_bond_distance
C1 C6 1.379(3)
C1 C2 1.402(3)
C1 C7 1.488(3)
C2 O2 1.368(3)
C2 C3 1.385(3)
C3 C4 1.371(4)
C3 H3 0.9300
C4 C5 1.369(4)
C4 H4 0.9300
C5 C6 1.375(3)
C5 H5 0.9300
C6 H6 0.9300
C7 O1 1.242(3)
C7 N1 1.314(3)
C8 O2 1.437(3)
C8 C9 1.493(4)
C8 H8A 0.9700
C8 H8B 0.9700
C9 H9A 0.9600
C9 H9B 0.9600
C9 H9C 0.9600
C10 C15 1.379(3)
C10 C11 1.399(3)
C10 C16 1.452(3)
C11 C12 1.363(3)
C11 H11 0.9300
C12 O5 1.376(3)
C12 C13 1.393(3)
C13 O6 1.358(3)
C13 C14 1.369(3)
C14 C15 1.379(3)
C14 H14 0.9300
C15 H15 0.9300
C16 C17 1.318(3)
C16 H16 0.9300
C17 C18 1.452(3)
C17 H17 0.9300
C18 O4 1.220(3)
C18 O3 1.314(3)
C19 O5 1.417(3)
C19 H19A 0.9600
C19 H19B 0.9600
C19 H19C 0.9600
N1 H1A 0.81(3)
N1 H1B 0.90(3)
O3 H3A 0.89(4)
O6 H6A 0.83(4)

loop_
_geom_hbond_atom_site_label_D
_geom_hbond_atom_site_label_H
_geom_hbond_atom_site_label_A
_geom_hbond_distance_DH
_geom_hbond_distance_HA
_geom_hbond_distance_DA
_geom_hbond_angle_DHA
_geom_hbond_site_symmetry_A
C17 H17 O6 0.93 2.46 3.193(3) 135.3 2_466
N1 H1A O2 0.81(3) 2.00(3) 2.642(3) 137(3) .
O3 H3A O1 0.89(4) 1.70(4) 2.578(2) 166(3) 1_565
O6 H6A O4 0.83(4) 2.07(4) 2.821(3) 150(4) 2_566
O6 H6A O5 0.83(4) 2.21(4) 2.656(3) 114(4) .
N1 H1B O4 0.90(3) 2.02(3) 2.913(3) 168(2) 1_545
